data_7111580
loop_
_publ_author_name
Islah-u-din,
'Fox, Matthew R.'
'Martin, H\'el\`ene'
'Gainsford, Graeme J.'
'Kennedy, John'
'Markwitz, Andreas'
'Telfer, Shane G.'
'Jameson, Geoffrey B.'
'Tallon, Jeffery L.'

_publ_section_title
;
 Synthesis and structure of Na+-intercalated WO3(4,4&#x2032;-bipyridyl)0.5
;
_journal_issue 24
_journal_name_full 'Chemical Communications'
_journal_page_first 4261
_journal_paper_doi 10.1039/b927102n
_journal_volume 46
_journal_year 2010
_chemical_formula_moiety 'C10 H8 N2 O6 W2'
_chemical_formula_sum 'C10 H8 N2 O6 W2'
_chemical_formula_weight 619.87
_chemical_name_systematic
;
?
;
_space_group_IT_number 61
_symmetry_cell_setting orthorhombic
_symmetry_space_group_name_Hall '-P 2ac 2ab'
_symmetry_space_group_name_H-M 'P b c a'
_atom_sites_solution_hydrogens geom
_atom_sites_solution_primary direct
_atom_sites_solution_secondary difmap
_audit_creation_method SHELXL-97
_cell_angle_alpha 90.00
_cell_angle_beta 90.00
_cell_angle_gamma 90.00
_cell_formula_units_Z 4
_cell_length_a 7.47709(13)
_cell_length_b 7.38736(13)
_cell_length_c 22.56247(41)
_cell_measurement_reflns_used 4676
_cell_measurement_temperature 100(1)
_cell_measurement_theta_max 144.16
_cell_measurement_theta_min 14.21
_cell_volume 1246.26(4)
_computing_cell_refinement 'FS Process (Rigaku, 1998)'
_computing_data_collection 'Crystal Clear (Rigaku, 2005)'
_computing_data_reduction 'FS Process (Rigaku, 1998)'
_computing_molecular_graphics ' Mercury (Macrae at al., 2006) and POV-RAY (Cason, 2003)'
_computing_publication_material 'SHELXL-97 (Sheldrick, 2008)'
_computing_structure_refinement 'SHELXTL-6.10 (Sheldrick, 2008)'
_computing_structure_solution 'SHELXS-97 (Sheldrick, 2008)'
_diffrn_ambient_temperature 100(1)
_diffrn_detector_area_resol_mean 10
_diffrn_measured_fraction_theta_full 0.950
_diffrn_measured_fraction_theta_max 0.951
_diffrn_measurement_details '108 images in steps of 5\%'
_diffrn_measurement_device_details 'Curved image plate'
_diffrn_measurement_device_type 'Rigaku Spider'
_diffrn_measurement_method \w-scans
_diffrn_radiation_monochromator 'confocal optics'
_diffrn_radiation_source 'rotating anode'
_diffrn_radiation_type CuK\a
_diffrn_radiation_wavelength 1.54178
_diffrn_reflns_av_R_equivalents 0.0710
_diffrn_reflns_av_sigmaI/netI 0.0557
_diffrn_reflns_limit_h_max 8
_diffrn_reflns_limit_h_min -8
_diffrn_reflns_limit_k_max 8
_diffrn_reflns_limit_k_min -9
_diffrn_reflns_limit_l_max 27
_diffrn_reflns_limit_l_min -25
_diffrn_reflns_number 7368
_diffrn_reflns_theta_full 70.06
_diffrn_reflns_theta_max 70.06
_diffrn_reflns_theta_min 7.11
_diffrn_standards_decay_% 0
_diffrn_standards_number 0
_exptl_absorpt_coefficient_mu 33.917
_exptl_absorpt_correction_T_max 1.000
_exptl_absorpt_correction_T_min 0.379
_exptl_absorpt_correction_type empirical
_exptl_absorpt_process_details
;
data scaling includes absorption [ABSCOR, Higashi (1995)]
;
_exptl_crystal_colour yellow
_exptl_crystal_density_diffrn 3.304
_exptl_crystal_density_method 'not measured'
_exptl_crystal_description plate
_exptl_crystal_F_000 556
_exptl_crystal_size_max 0.08
_exptl_crystal_size_mid 0.08
_exptl_crystal_size_min 0.010
_refine_diff_density_max 3.860
_refine_diff_density_min -2.370
_refine_diff_density_rms 0.344
_refine_ls_extinction_coef 0.00011(3)
_refine_ls_extinction_expression Fc^*^=kFc[1+0.001xFc^2^\l^3^/sin(2\q)]^-1/4^
_refine_ls_extinction_method SHELXL
_refine_ls_goodness_of_fit_ref 1.114
_refine_ls_hydrogen_treatment constr
_refine_ls_matrix_type full
_refine_ls_number_parameters 111
_refine_ls_number_reflns 1120
_refine_ls_number_restraints 120
_refine_ls_restrained_S_all 1.059
_refine_ls_R_factor_all 0.0379
_refine_ls_R_factor_gt 0.0367
_refine_ls_shift/su_max 0.000
_refine_ls_shift/su_mean 0.000
_refine_ls_structure_factor_coef Fsqd
_refine_ls_weighting_details 'calc w=1/[\s^2^(Fo^2^)+(0.0366P)^2^+11.4191P] where P=(Fo^2^+2Fc^2^)/3'
_refine_ls_weighting_scheme calc
_refine_ls_wR_factor_gt 0.0897
_refine_ls_wR_factor_ref 0.0909
_reflns_number_gt 1070
_reflns_number_total 1120
_reflns_threshold_expression >2sigma(I)
_cod_data_source_file b927102nsup1.cif
_cod_data_source_block w2o6bipy_lt_pbca
_cod_depositor_comments
;
The following automatic conversions were performed:

'_symmetry_cell_setting' value 'Orthorhombic' changed to
'orthorhombic' according to
/home/saulius/struct/CIF-dictionaries/cif_core.dic dictionary named
'cif_core.dic' version 2.4.2 from 2011-04-26.

Automatic conversion script
Id: cif_fix_values 1891 2012-01-12 08:04:46Z andrius 
;
_cod_database_code 7111580

loop_
_symmetry_equiv_pos_as_xyz
'x, y, z'
'-x+1/2, -y, z+1/2'
'-x, y+1/2, -z+1/2'
'x+1/2, -y+1/2, -z'
'-x, -y, -z'
'x-1/2, y, -z-1/2'
'x, -y-1/2, z-1/2'
'-x-1/2, y-1/2, z'

loop_
_atom_site_label
_atom_site_type_symbol
_atom_site_fract_x
_atom_site_fract_y
_atom_site_fract_z
_atom_site_U_iso_or_equiv
_atom_site_adp_type
_atom_site_occupancy
_atom_site_symmetry_multiplicity
_atom_site_calc_flag
_atom_site_refinement_flags
_atom_site_disorder_group
W1 W 0.52162(5) 0.05180(5) 0.263764(12) 0.0087(2) Uani 1 1 d . .
N1 N 0.5184(9) 0.0384(9) 0.1567(3) 0.0165(11) Uani 1 1 d U .
O3 O 0.5106(6) 0.0548(7) 0.3390(3) 0.0107(12) Uani 1 1 d U .
C2 C 0.6240(11) -0.0743(9) 0.1278(3) 0.0159(11) Uani 1 1 d U .
H2 H 0.7039 -0.1443 0.1495 0.019 Uiso 1 1 calc R .
C3 C 0.4043(10) 0.1413(10) 0.1243(3) 0.0162(11) Uani 1 1 d U .
H3 H 0.3300 0.2226 0.1439 0.019 Uiso 1 1 calc R .
C4 C 0.6218(11) -0.0934(10) 0.0672(3) 0.0167(11) Uani 1 1 d U .
H4 H 0.7004 -0.1743 0.0493 0.020 Uiso 1 1 calc R .
C5 C 0.5046(10) 0.0056(14) 0.0324(3) 0.0160(11) Uani 1 1 d U .
C6 C 0.3945(10) 0.1299(10) 0.0632(3) 0.0165(11) Uani 1 1 d U .
H6 H 0.3156 0.2037 0.0425 0.020 Uiso 1 1 calc R .
O1B O 0.458(2) -0.1977(17) 0.2514(5) 0.013(2) Uani 0.471(17) 1 d PU 1
O2B O 0.7589(17) 0.006(3) 0.2522(4) 0.0117(19) Uani 0.471(17) 1 d PU 1
O1A O 0.535(2) -0.2034(16) 0.2522(5) 0.0137(19) Uani 0.529(17) 1 d PU 2
O2A O 0.7595(15) 0.085(2) 0.2518(4) 0.0123(19) Uani 0.529(17) 1 d PU 2

loop_
_atom_site_aniso_label
_atom_site_aniso_U_11
_atom_site_aniso_U_22
_atom_site_aniso_U_33
_atom_site_aniso_U_23
_atom_site_aniso_U_13
_atom_site_aniso_U_12
W1 0.0063(3) 0.0104(3) 0.0094(3) -0.00004(9) -0.00020(10) 0.00003(12)
N1 0.0178(19) 0.0169(18) 0.0149(18) -0.0006(14) 0.0009(15) 0.0000(15)
O3 0.0100(14) 0.0105(14) 0.0116(14) 0.0003(8) -0.0005(8) -0.0001(8)
C2 0.0161(19) 0.0162(18) 0.0155(17) 0.0009(15) 0.0008(16) -0.0004(16)
C3 0.0170(19) 0.0162(18) 0.0154(17) 0.0006(15) -0.0007(16) 0.0008(17)
C4 0.0161(19) 0.0178(18) 0.0162(17) 0.0003(15) 0.0015(16) 0.0003(16)
C5 0.0158(19) 0.0169(18) 0.0152(18) 0.0000(16) 0.0001(16) -0.0001(16)
C6 0.0164(19) 0.0172(18) 0.0159(17) 0.0008(15) -0.0010(16) 0.0012(16)
O1B 0.013(3) 0.015(3) 0.012(2) 0.002(2) 0.000(2) 0.000(2)
O2B 0.014(3) 0.011(3) 0.010(2) -0.001(2) 0.001(2) 0.000(2)
O1A 0.013(3) 0.016(3) 0.012(2) 0.002(2) -0.001(2) 0.001(2)
O2A 0.015(3) 0.012(3) 0.010(2) 0.001(2) 0.000(2) -0.001(2)

loop_
_atom_type_symbol
_atom_type_description
_atom_type_scat_dispersion_real
_atom_type_scat_dispersion_imag
_atom_type_scat_source
C C 0.0181 0.0091 'International Tables Vol C Tables 4.2.6.8 and 6.1.1.4'
H H 0.0000 0.0000 'International Tables Vol C Tables 4.2.6.8 and 6.1.1.4'
N N 0.0311 0.0180 'International Tables Vol C Tables 4.2.6.8 and 6.1.1.4'
O O 0.0492 0.0322 'International Tables Vol C Tables 4.2.6.8 and 6.1.1.4'
W W -5.4734 5.5774 'International Tables Vol C Tables 4.2.6.8 and 6.1.1.4'

loop_
_geom_angle_atom_site_label_1
_geom_angle_atom_site_label_2
_geom_angle_atom_site_label_3
_geom_angle
_geom_angle_site_symmetry_1
_geom_angle_site_symmetry_3
O3 W1 O2A 101.2(3) . .
O3 W1 O2B 101.1(3) . .
O2A W1 O2B 18.4(5) . .
O3 W1 O1A 99.6(4) . 3_655
O2A W1 O1A 93.6(5) . 3_655
O2B W1 O1A 111.6(6) . 3_655
O3 W1 O1B 99.9(4) . 3_655
O2A W1 O1B 76.3(5) . 3_655
O2B W1 O1B 94.4(6) . 3_655
O1A W1 O1B 17.6(5) 3_655 3_655
O3 W1 O1A 98.8(4) . .
O2A W1 O1A 93.5(5) . .
O2B W1 O1A 75.3(6) . .
O1A W1 O1A 158.63(7) 3_655 .
O1B W1 O1A 160.1(6) 3_655 .
O3 W1 O1B 98.4(4) . .
O2A W1 O1B 110.4(5) . .
O2B W1 O1B 92.4(6) . .
O1A W1 O1B 146.4(5) 3_655 .
O1B W1 O1B 158.85(6) 3_655 .
O1A W1 O1B 17.3(5) . .
O3 W1 O2A 97.2(3) . 6_556
O2A W1 O2A 156.2(6) . 6_556
O2B W1 O2A 161.3(5) . 6_556
O1A W1 O2A 68.4(8) 3_655 6_556
O1B W1 O2A 85.8(8) 3_655 6_556
O1A W1 O2A 98.5(8) . 6_556
O1B W1 O2A 81.4(8) . 6_556
O3 W1 O2B 97.6(3) . 6_556
O2A W1 O2B 161.1(5) . 6_556
O2B W1 O2B 152.5(8) . 6_556
O1A W1 O2B 84.7(8) 3_655 6_556
O1B W1 O2B 102.0(9) 3_655 6_556
O1A W1 O2B 82.1(8) . 6_556
O1B W1 O2B 64.9(9) . 6_556
O2A W1 O2B 16.6(5) 6_556 6_556
O3 W1 N1 176.3(2) . .
O2A W1 N1 82.4(3) . .
O2B W1 N1 81.9(3) . .
O1A W1 N1 81.2(4) 3_655 .
O1B W1 N1 82.0(4) 3_655 .
O1A W1 N1 79.8(4) . .
O1B W1 N1 79.2(4) . .
O2A W1 N1 79.6(3) 6_556 .
O2B W1 N1 78.8(3) 6_556 .
C2 N1 C3 117.7(7) . .
C2 N1 W1 120.9(5) . .
C3 N1 W1 121.4(5) . .
N1 C2 C4 123.3(7) . .
N1 C3 C6 122.4(7) . .
C2 C4 C5 121.2(7) . .
C4 C5 C6 115.5(7) . .
C4 C5 C5 124.5(10) . 5_655
C6 C5 C5 120.0(9) . 5_655
C3 C6 C5 119.9(7) . .
W1 O1B W1 161.0(10) 3_645 .
W1 O2B W1 159.7(11) . 6_656
W1 O1A W1 163.7(9) 3_645 .
W1 O2A W1 165.2(10) . 6_656

loop_
_geom_bond_atom_site_label_1
_geom_bond_atom_site_label_2
_geom_bond_distance
_geom_bond_site_symmetry_2
W1 O3 1.700(6) .
W1 O2A 1.815(11) .
W1 O2B 1.825(13) .
W1 O1A 1.892(12) 3_655
W1 O1B 1.888(13) 3_655
W1 O1A 1.906(12) .
W1 O1B 1.924(13) .
W1 O2A 2.006(11) 6_556
W1 O2B 2.025(13) 6_556
W1 N1 2.418(8) .
N1 C2 1.320(10) .
N1 C3 1.357(10) .
C2 C4 1.375(9) .
C3 C6 1.382(9) .
C4 C5 1.386(11) .
C5 C6 1.417(11) .
C5 C5 1.464(15) 5_655
O1B W1 1.888(13) 3_645
O2B W1 2.025(13) 6_656
O1A W1 1.892(12) 3_645
O2A W1 2.006(11) 6_656
